data_4131522
loop_
_publ_author_name
'Kim, Woo Gyum'
'Kang, Mi Eun'
'Lee, Jae Bin'
'Jeon, Min Ho'
'Lee, Sungmin'
'Lee, Jungha'
'Choi, Bongseo'
'Cal, Pedro M. S. D.'
'Kang, Sebyung'
'Kee, Jung-Min'
'Bernardes, Gon\,calo J L'
'Rohde, Jan-Uwe'
'Choe, Wonyoung'
'Hong, Sung You'

_publ_section_title
;
 Nickel-Catalyzed Azide-Alkyne Cycloaddition To Access 1,5-Disubstituted
 1,2,3-Triazoles in Air and Water.
;
_journal_issue 35
_journal_name_full 'Journal of the American Chemical Society'
_journal_page_first 12121
_journal_page_last 12124
_journal_paper_doi 10.1021/jacs.7b06338
_journal_volume 139
_journal_year 2017
_chemical_formula_sum 'C19 H15 N3'
_chemical_formula_weight 285.34
_chemical_name_common GD-19
_chemical_name_systematic GD-19
_space_group_crystal_system monoclinic
_space_group_IT_number 4
_space_group_name_Hall 'P 2yb'
_space_group_name_H-M_alt 'P 1 21 1'
_atom_sites_solution_hydrogens geom
_audit_creation_method SHELXL-2014/7
_cell_angle_alpha 90
_cell_angle_beta 104.96(3)
_cell_angle_gamma 90
_cell_formula_units_Z 2
_cell_length_a 8.1940(16)
_cell_length_b 6.0730(12)
_cell_length_c 15.178(3)
_cell_measurement_reflns_used 2564
_cell_measurement_temperature 100(2)
_cell_measurement_theta_max 31.531
_cell_measurement_theta_min 2.573
_cell_volume 729.7(3)
_computing_structure_refinement 'SHELXL-2014/7 (Sheldrick, 2014)'
_diffrn_ambient_temperature 100(2)
_diffrn_measured_fraction_theta_full 0.976
_diffrn_measured_fraction_theta_max 0.977
_diffrn_measurement_device_type 'Rayonix Ms225-HS'
_diffrn_measurement_method 'omega scan'
_diffrn_radiation_source 'Bending magnet'
_diffrn_radiation_type Synchrotron
_diffrn_radiation_wavelength 0.660
_diffrn_reflns_av_R_equivalents 0.0971
_diffrn_reflns_av_unetI/netI 0.0780
_diffrn_reflns_Laue_measured_fraction_full 0.976
_diffrn_reflns_Laue_measured_fraction_max 0.977
_diffrn_reflns_limit_h_max 11
_diffrn_reflns_limit_h_min -12
_diffrn_reflns_limit_k_max 8
_diffrn_reflns_limit_k_min 0
_diffrn_reflns_limit_l_max 22
_diffrn_reflns_limit_l_min -22
_diffrn_reflns_number 4332
_diffrn_reflns_point_group_measured_fraction_full 0.538
_diffrn_reflns_point_group_measured_fraction_max 0.530
_diffrn_reflns_theta_full 25.242
_diffrn_reflns_theta_max 31.531
_diffrn_reflns_theta_min 2.573
_exptl_absorpt_coefficient_mu 0.079
_exptl_crystal_colour clear
_exptl_crystal_density_diffrn 1.299
_exptl_crystal_description rectangular
_exptl_crystal_F_000 310
_refine_diff_density_max 0.603
_refine_diff_density_min -0.602
_refine_diff_density_rms 0.170
_refine_ls_abs_structure_details
;
No quotients, so Flack parameter determined by classical intensity fit
;
_refine_ls_abs_structure_Flack -1(4)
_refine_ls_extinction_method none
_refine_ls_goodness_of_fit_ref 1.203
_refine_ls_hydrogen_treatment constr
_refine_ls_matrix_type full
_refine_ls_number_parameters 199
_refine_ls_number_reflns 2564
_refine_ls_number_restraints 1
_refine_ls_restrained_S_all 1.203
_refine_ls_R_factor_all 0.0818
_refine_ls_R_factor_gt 0.0566
_refine_ls_shift/su_max 0.000
_refine_ls_shift/su_mean 0.000
_refine_ls_structure_factor_coef Fsqd
_refine_ls_weighting_details 'w=1/[\s^2^(Fo^2^)+(0.1468P)^2^+0.0224P] where P=(Fo^2^+2Fc^2^)/3'
_refine_ls_weighting_scheme calc
_refine_ls_wR_factor_gt 0.1853
_refine_ls_wR_factor_ref 0.2176
_reflns_Friedel_coverage 0.000
_reflns_Friedel_fraction_full 0.000
_reflns_Friedel_fraction_max 0.000
_reflns_number_gt 2415
_reflns_number_total 2564
_reflns_threshold_expression 'I > 2\s(I)'
_cod_data_source_file ja7b06338_si_003.cif
_cod_data_source_block P21_a
_cod_original_sg_symbol_H-M 'P 21'
_cod_database_code 4131522
_shelx_shelxl_version_number 2014/7
_shelx_space_group_comment
;
The symmetry employed for this shelxl refinement is uniquely defined
by the following loop, which should always be used as a source of
symmetry information in preference to the above space-group names.
They are only intended as comments.
;

loop_
_space_group_symop_operation_xyz
'x, y, z'
'-x, y+1/2, -z'

loop_
_atom_site_label
_atom_site_type_symbol
_atom_site_fract_x
_atom_site_fract_y
_atom_site_fract_z
_atom_site_U_iso_or_equiv
_atom_site_adp_type
_atom_site_occupancy
_atom_site_site_symmetry_order
_atom_site_calc_flag
_atom_site_refinement_flags_posn
_atom_site_refinement_flags_adp
N1A N 0.4393(2) 0.2514(4) 0.21963(11) 0.0327(4) Uani 1 1 d . .
N2A N 0.5672(3) 0.1282(5) 0.20711(15) 0.0455(5) Uani 1 1 d . .
C11C C 0.6229(2) 0.3381(3) 0.45995(12) 0.0279(4) Uani 1 1 d . .
H11C H 0.5969 0.2004 0.4795 0.033 Uiso 1 1 calc R U
C9C C 0.8404(3) 0.3967(4) 0.60630(12) 0.0343(4) Uani 1 1 d . .
H9C H 0.8173 0.2597 0.6276 0.041 Uiso 1 1 calc R U
C2C C 0.5420(2) 0.4086(3) 0.37425(12) 0.0282(4) Uani 1 1 d . .
C1C C 0.4135(2) 0.2643(4) 0.31138(13) 0.0338(4) Uani 1 1 d . .
H1C1 H 0.4195 0.1172 0.3370 0.041 Uiso 1 1 calc R U
H1C2 H 0.3013 0.3217 0.3074 0.041 Uiso 1 1 calc R U
C5C C 0.7805(2) 0.6838(3) 0.48974(13) 0.0280(4) Uani 1 1 d . .
C10C C 0.7460(2) 0.4711(3) 0.51969(11) 0.0263(4) Uani 1 1 d . .
C3C C 0.5765(3) 0.6225(4) 0.34539(14) 0.0330(4) Uani 1 1 d . .
H3C H 0.5196 0.6721 0.2877 0.040 Uiso 1 1 calc R U
C6C C 0.9070(3) 0.8156(4) 0.54734(15) 0.0346(4) Uani 1 1 d . .
H6C H 0.9274 0.9567 0.5289 0.042 Uiso 1 1 calc R U
C2A C 0.3646(3) 0.3687(4) 0.14330(12) 0.0327(4) Uani 1 1 d . .
C4C C 0.6915(3) 0.7549(4) 0.40131(14) 0.0326(4) Uani 1 1 d . .
H4C H 0.7124 0.8943 0.3813 0.039 Uiso 1 1 calc R U
C6B C 0.0732(3) 0.4564(5) 0.15806(15) 0.0384(5) Uani 1 1 d . .
H6B H 0.0662 0.3180 0.1830 0.046 Uiso 1 1 calc R U
C4B C -0.0538(4) 0.8074(6) 0.10853(18) 0.0509(7) Uani 1 1 d . .
H4B H -0.1442 0.9043 0.1012 0.061 Uiso 1 1 calc R U
C1B C 0.2202(3) 0.5180(4) 0.13341(13) 0.0323(4) Uani 1 1 d . .
C5B C -0.0617(3) 0.6008(6) 0.14539(17) 0.0487(6) Uani 1 1 d . .
H5B H -0.1588 0.5582 0.1619 0.058 Uiso 1 1 calc R U
C1A C 0.4543(3) 0.3066(6) 0.08195(16) 0.0473(6) Uani 1 1 d . .
H1A H 0.4346 0.3571 0.0223 0.057 Uiso 1 1 calc R U
C2B C 0.2262(3) 0.7265(5) 0.09486(16) 0.0445(5) Uani 1 1 d . .
H2B H 0.3221 0.7696 0.0774 0.053 Uiso 1 1 calc R U
C7C C 0.9989(3) 0.7381(5) 0.62925(15) 0.0409(5) Uani 1 1 d . .
H7C H 1.0835 0.8247 0.6656 0.049 Uiso 1 1 calc R U
N3A N 0.5754(3) 0.1604(6) 0.12231(16) 0.0539(6) Uani 1 1 d . .
C8C C 0.9660(3) 0.5262(5) 0.65909(13) 0.0405(5) Uani 1 1 d . .
H8C H 1.0298 0.4737 0.7149 0.049 Uiso 1 1 calc R U
C3B C 0.0898(4) 0.8690(5) 0.08262(17) 0.0512(7) Uani 1 1 d . .
H3B H 0.0949 1.0069 0.0568 0.061 Uiso 1 1 calc R U

loop_
_atom_site_aniso_label
_atom_site_aniso_U_11
_atom_site_aniso_U_22
_atom_site_aniso_U_33
_atom_site_aniso_U_23
_atom_site_aniso_U_13
_atom_site_aniso_U_12
N1A 0.0293(7) 0.0411(9) 0.0284(7) -0.0001(7) 0.0087(5) -0.0008(8)
N2A 0.0376(8) 0.0543(12) 0.0447(10) -0.0006(10) 0.0108(7) 0.0103(10)
C11C 0.0295(8) 0.0300(8) 0.0265(7) 0.0042(6) 0.0112(6) 0.0020(7)
C9C 0.0376(9) 0.0432(10) 0.0233(7) 0.0034(8) 0.0103(6) 0.0087(9)
C2C 0.0237(7) 0.0359(8) 0.0253(7) 0.0038(7) 0.0072(6) 0.0007(7)
C1C 0.0288(8) 0.0443(10) 0.0280(7) 0.0034(8) 0.0070(6) -0.0072(9)
C5C 0.0253(7) 0.0325(8) 0.0295(7) -0.0004(6) 0.0131(6) 0.0014(7)
C10C 0.0248(7) 0.0322(8) 0.0244(6) 0.0021(6) 0.0105(5) 0.0048(7)
C3C 0.0322(9) 0.0356(9) 0.0303(8) 0.0084(7) 0.0063(6) 0.0011(8)
C6C 0.0284(8) 0.0410(10) 0.0373(9) -0.0076(8) 0.0138(7) -0.0047(8)
C2A 0.0305(8) 0.0415(9) 0.0271(7) 0.0006(7) 0.0094(6) -0.0009(9)
C4C 0.0317(8) 0.0330(8) 0.0333(8) 0.0066(7) 0.0087(6) -0.0002(8)
C6B 0.0320(9) 0.0485(11) 0.0345(8) 0.0015(8) 0.0081(7) 0.0000(9)
C4B 0.0512(13) 0.0601(16) 0.0354(10) -0.0044(10) 0.0005(9) 0.0230(14)
C1B 0.0329(8) 0.0388(9) 0.0246(7) 0.0006(7) 0.0061(6) 0.0000(8)
C5B 0.0359(10) 0.0674(17) 0.0406(11) -0.0023(12) 0.0062(8) 0.0135(13)
C1A 0.0443(11) 0.0692(18) 0.0326(8) -0.0008(10) 0.0175(8) 0.0058(13)
C2B 0.0523(13) 0.0453(12) 0.0342(9) 0.0047(9) 0.0081(9) -0.0031(11)
C7C 0.0310(8) 0.0596(14) 0.0340(9) -0.0136(10) 0.0118(7) -0.0027(11)
N3A 0.0455(10) 0.0764(17) 0.0446(10) -0.0031(12) 0.0200(8) 0.0148(14)
C8C 0.0366(9) 0.0592(14) 0.0249(7) -0.0023(9) 0.0067(6) 0.0093(11)
C3B 0.0701(17) 0.0418(11) 0.0344(9) 0.0023(9) 0.0003(10) 0.0097(13)

loop_
_atom_type_symbol
_atom_type_description
_atom_type_scat_dispersion_real
_atom_type_scat_dispersion_imag
_atom_type_scat_source
C C 0.0033 0.0016 'International Tables Vol C Tables 4.2.6.8 and 6.1.1.4'
H H 0.0000 0.0000 'International Tables Vol C Tables 4.2.6.8 and 6.1.1.4'
N N 0.0061 0.0033 'International Tables Vol C Tables 4.2.6.8 and 6.1.1.4'

loop_
_geom_angle_atom_site_label_1
_geom_angle_atom_site_label_2
_geom_angle_atom_site_label_3
_geom_angle
N2A N1A C2A 111.54(18)
N2A N1A C1C 118.36(18)
C2A N1A C1C 129.60(19)
N3A N2A N1A 107.1(2)
C2C C11C C10C 121.25(18)
C2C C11C H11C 119.4
C10C C11C H11C 119.4
C8C C9C C10C 120.4(2)
C8C C9C H9C 119.8
C10C C9C H9C 119.8
C11C C2C C3C 119.54(18)
C11C C2C C1C 120.55(19)
C3C C2C C1C 119.88(17)
N1A C1C C2C 112.59(16)
N1A C1C H1C1 109.1
C2C C1C H1C1 109.1
N1A C1C H1C2 109.1
C2C C1C H1C2 109.1
H1C1 C1C H1C2 107.8
C6C C5C C4C 121.8(2)
C6C C5C C10C 119.31(17)
C4C C5C C10C 118.86(17)
C9C C10C C11C 122.58(18)
C9C C10C C5C 118.72(18)
C11C C10C C5C 118.65(16)
C4C C3C C2C 120.63(18)
C4C C3C H3C 119.7
C2C C3C H3C 119.7
C7C C6C C5C 120.8(2)
C7C C6C H6C 119.6
C5C C6C H6C 119.6
N1A C2A C1A 103.3(2)
N1A C2A C1B 125.67(17)
C1A C2A C1B 131.0(2)
C3C C4C C5C 121.03(19)
C3C C4C H4C 119.5
C5C C4C H4C 119.5
C5B C6B C1B 120.3(3)
C5B C6B H6B 119.8
C1B C6B H6B 119.8
C3B C4B C5B 119.5(3)
C3B C4B H4B 120.3
C5B C4B H4B 120.3
C2B C1B C6B 118.5(2)
C2B C1B C2A 119.2(2)
C6B C1B C2A 122.3(2)
C4B C5B C6B 120.8(3)
C4B C5B H5B 119.6
C6B C5B H5B 119.6
N3A C1A C2A 109.2(2)
N3A C1A H1A 125.4
C2A C1A H1A 125.4
C3B C2B C1B 120.4(2)
C3B C2B H2B 119.8
C1B C2B H2B 119.8
C6C C7C C8C 120.1(2)
C6C C7C H7C 120.0
C8C C7C H7C 120.0
N2A N3A C1A 108.8(2)
C9C C8C C7C 120.6(2)
C9C C8C H8C 119.7
C7C C8C H8C 119.7
C4B C3B C2B 120.5(3)
C4B C3B H3B 119.8
C2B C3B H3B 119.8

loop_
_geom_bond_atom_site_label_1
_geom_bond_atom_site_label_2
_geom_bond_distance
N1A N2A 1.340(3)
N1A C2A 1.363(3)
N1A C1C 1.464(2)
N2A N3A 1.321(3)
C11C C2C 1.367(2)
C11C C10C 1.421(3)
C11C H11C 0.9300
C9C C8C 1.376(3)
C9C C10C 1.416(2)
C9C H9C 0.9300
C2C C3C 1.422(3)
C2C C1C 1.507(3)
C1C H1C1 0.9700
C1C H1C2 0.9700
C5C C6C 1.418(3)
C5C C4C 1.419(3)
C5C C10C 1.422(3)
C3C C4C 1.358(3)
C3C H3C 0.9300
C6C C7C 1.360(3)
C6C H6C 0.9300
C2A C1A 1.379(3)
C2A C1B 1.468(3)
C4C H4C 0.9300
C6B C5B 1.385(4)
C6B C1B 1.401(3)
C6B H6B 0.9300
C4B C3B 1.385(5)
C4B C5B 1.382(5)
C4B H4B 0.9300
C1B C2B 1.401(3)
C5B H5B 0.9300
C1A N3A 1.354(4)
C1A H1A 0.9300
C2B C3B 1.388(4)
C2B H2B 0.9300
C7C C8C 1.413(4)
C7C H7C 0.9300
C8C H8C 0.9300
C3B H3B 0.9300
